data_4313558
loop_
_publ_author_name
'Glen G. Briand'
'Neil Burford'
'Melanie D. Eelman'
'T. Stanley Cameron'
'Katherine N. Robertson'

_publ_section_title
;
 Synthesis and Structures of the First Bismuth-Ester Complexes Using
 Heterobifunctional Thiolate Anchored Ligands and Mass Spectrometric
 Identification of Ligand-Bridged Derivatives
;
_journal_name_full 'Inorganic Chemistry'
_journal_page_first 3136
_journal_page_last 3141
_journal_paper_doi 10.1021/ic0261934
_journal_volume 42
_journal_year 2003
_chemical_formula_moiety 'C4 H7 Bi1 Cl2 O2 S1'
_chemical_formula_sum 'C4 H7 Bi Cl2 O2 S'
_chemical_formula_weight 399.04
_space_group_IT_number 14
_symmetry_cell_setting monoclinic
_symmetry_Int_Tables_number 14
_symmetry_space_group_name_Hall '-P 2yab'
_symmetry_space_group_name_H-M 'P 1 21/a 1'
_atom_sites_solution_hydrogens geom
_atom_sites_solution_primary direct
_atom_sites_solution_secondary difmap
_audit_creation_date 2003-01-16
_audit_creation_method 'by teXsan for Windows v1.06'
_cell_angle_alpha 90
_cell_angle_beta 100.69(4)
_cell_angle_gamma 90
_cell_formula_units_Z 4
_cell_length_a 8.055(3)
_cell_length_b 10.284(4)
_cell_length_c 11.099(4)
_cell_measurement_reflns_used 25
_cell_measurement_temperature 143
_cell_measurement_theta_max 20.0
_cell_measurement_theta_min 19.6
_cell_volume 903.5(6)
_computing_cell_refinement 'MSC/AFC Diffractometer Control'
_computing_data_collection 'MSC/AFC Diffractometer Control'
_computing_data_reduction
;
teXsan for Windows version 1.06 (MSC, 1997-1999)
;
_computing_publication_material
;
teXsan for Windows version 1.06 (MSC, 1997-1999)
;
_computing_structure_refinement 'SHELXL-97 (Sheldrick, 1997)'
_computing_structure_solution
;
SIR92 (Altomare, et. al. 1994)
;
_diffrn_ambient_temperature 143
_diffrn_measured_fraction_theta_full 0.948
_diffrn_measured_fraction_theta_max 0.948
_diffrn_measurement_device 'Rigaku AFC5R'
_diffrn_measurement_method \w-2\q
_diffrn_orient_matrix_UB_11 -0.09501
_diffrn_orient_matrix_UB_12 -0.00526
_diffrn_orient_matrix_UB_13 0.04640
_diffrn_orient_matrix_UB_21 -0.07996
_diffrn_orient_matrix_UB_22 -0.02132
_diffrn_orient_matrix_UB_23 -0.07766
_diffrn_orient_matrix_UB_31 0.02328
_diffrn_orient_matrix_UB_32 -0.09472
_diffrn_orient_matrix_UB_33 0.01490
_diffrn_radiation_detector 'scintillation counter'
_diffrn_radiation_monochromator graphite
_diffrn_radiation_source 'Rigaku rotating anode'
_diffrn_radiation_type 'Mo K\a'
_diffrn_radiation_wavelength 0.7107
_diffrn_reflns_av_R_equivalents 0.03700
_diffrn_reflns_av_sigmaI/netI 0.081
_diffrn_reflns_limit_h_max 11
_diffrn_reflns_limit_h_min 0
_diffrn_reflns_limit_k_max 14
_diffrn_reflns_limit_k_min 0
_diffrn_reflns_limit_l_max 15
_diffrn_reflns_limit_l_min -15
_diffrn_reflns_number 2981
_diffrn_reflns_reduction_process 'Lp corrections applied'
_diffrn_reflns_theta_full 30.10
_diffrn_reflns_theta_max 30.10
_diffrn_reflns_theta_min 2.58
_diffrn_standards_decay_% 2.06
_diffrn_standards_interval_count 150
_diffrn_standards_number 3
_exptl_absorpt_coefficient_mu 20.243
_exptl_absorpt_correction_T_max 1.000
_exptl_absorpt_correction_T_min 0.656
_exptl_absorpt_correction_type psi-scan
_exptl_absorpt_process_details
;
North,Phillips & Matthews, 1968
;
_exptl_crystal_colour yellow
_exptl_crystal_density_diffrn 2.933
_exptl_crystal_density_meas ?
_exptl_crystal_description needle
_exptl_crystal_F_000 720.00
_exptl_crystal_size_max 0.22
_exptl_crystal_size_mid 0.14
_exptl_crystal_size_min 0.12
_refine_diff_density_max 2.546
_refine_diff_density_min -1.943
_refine_diff_density_rms 0.321
_refine_ls_extinction_method none
_refine_ls_goodness_of_fit_ref 0.986
_refine_ls_hydrogen_treatment noref
_refine_ls_matrix_type full
_refine_ls_number_constraints 0
_refine_ls_number_parameters 61
_refine_ls_number_reflns 2659
_refine_ls_number_restraints 0
_refine_ls_restrained_S_all 0.986
_refine_ls_R_factor_all 0.0939
_refine_ls_R_factor_gt 0.0294
_refine_ls_shift/su_max 0.001
_refine_ls_shift/su_mean 0.000
_refine_ls_structure_factor_coef Fsqd
_refine_ls_weighting_details
;
w=1/[\s^2^(Fo^2^)+(0.0316P)^2^+0.0000P] where P=(Fo^2^+2Fc^2^)/3
;
_refine_ls_weighting_scheme calc
_refine_ls_wR_factor_gt 0.0668
_refine_ls_wR_factor_ref 0.0794
_reflns_number_gt 1642
_reflns_number_total 2659
_reflns_threshold_expression I>2.00\s(I)
_cod_data_source_file ic0261934si20030128_124611.cif
_cod_data_source_block melanie1b
_cod_depositor_comments
;
The following automatic conversions were performed:

'_exptl_crystal_density_meas' value 'not measured' was changed to '?'
- the value is perceived as not measured.

Automatic conversion script
Id: cif_fix_values 3008 2015-01-20 13:52:24Z robertas 
;
_cod_original_sg_symbol_H-M 'P 21/a '
_cod_original_formula_sum 'C4 H7 Bi1 Cl2 O2 S1 '
_cod_database_code 4313558

loop_
_symmetry_equiv_pos_as_xyz
'   +x,   +y,   +z'
'1/2-x,1/2+y,   -z'
'   -x,   -y,   -z'
'1/2+x,1/2-y,   +z'

loop_
_atom_site_label
_atom_site_fract_x
_atom_site_fract_y
_atom_site_fract_z
_atom_site_U_iso_or_equiv
_atom_site_occupancy
_atom_site_refinement_flags
_atom_site_adp_type
_atom_site_calc_flag
_atom_site_calc_attached_atom
Bi 0.86315(4) 0.17403(3) 0.91607(3) 0.01404(6) 1.000 . Uani d ?
Cl(1) 0.9666(3) 0.3171(3) 0.7523(2) 0.0212(5) 1.000 . Uani d ?
Cl(2) 1.0410(3) 0.2954(2) 1.0954(2) 0.0231(5) 1.000 . Uani d ?
S(1) 1.1529(3) 0.0562(2) 0.9174(2) 0.0141(5) 1.000 . Uani d ?
O(1) 0.8140(8) -0.0053(7) 0.7531(6) 0.022(1) 1.000 . Uiso d ?
O(2) 0.9254(8) -0.1356(7) 0.6294(6) 0.021(1) 1.000 . Uiso d ?
C(1) 1.116(1) -0.007(1) 0.7631(9) 0.021(2) 1.000 . Uiso d ?
C(2) 0.937(1) -0.0487(8) 0.7168(8) 0.015(2) 1.000 . Uiso d ?
C(3) 0.758(1) -0.194(1) 0.582(1) 0.027(2) 1.000 . Uiso d ?
C(4) 0.789(1) -0.322(1) 0.5259(9) 0.028(2) 1.000 . Uiso d ?
H(1) 1.1445 0.0588 0.7097 0.024 1.000 . Uiso c ?
H(2) 1.1882 -0.0800 0.7606 0.024 1.000 . Uiso c ?
H(3) 0.6965 -0.2068 0.6460 0.033 1.000 . Uiso c ?
H(4) 0.6943 -0.1387 0.5210 0.033 1.000 . Uiso c ?
H(5) 0.8041 -0.3875 0.5867 0.032 1.000 . Uiso c ?
H(6) 0.6962 -0.3436 0.4628 0.032 1.000 . Uiso c ?
H(7) 0.8889 -0.3159 0.4909 0.032 1.000 . Uiso c ?

loop_
_atom_site_aniso_label
_atom_site_aniso_U_11
_atom_site_aniso_U_22
_atom_site_aniso_U_33
_atom_site_aniso_U_12
_atom_site_aniso_U_13
_atom_site_aniso_U_23
Bi 0.0108(1) 0.0153(1) 0.0158(1) -0.0003(2) 0.00182(8) -0.0000(2)
Cl(1) 0.0183(9) 0.026(1) 0.0208(9) 0.004(1) 0.0070(7) 0.008(1)
Cl(2) 0.022(1) 0.024(1) 0.022(1) -0.0032(8) -0.0026(8) -0.0043(8)
S(1) 0.0101(9) 0.0146(9) 0.0171(9) -0.0011(7) 0.0011(7) 0.0003(8)

loop_
_atom_type_symbol
_atom_type_oxidation_number
_atom_type_number_in_cell
_atom_type_scat_dispersion_real
_atom_type_scat_dispersion_imag
_atom_type_scat_source
C 0 16 0.002 0.002
;International Tables for Crystallography
(1992, Vol. C, Table 6.1.1.2)
;
H 0 28 0.000 0.000
;International Tables for Crystallography
(1992, Vol. C, Table 6.1.1.2)
;
Bi 0 4 -4.861 10.559
;International Tables for Crystallography
(1992, Vol. C, Tables 4.2.6.8 and 6.1.1.1)
;
Cl 0 8 0.132 0.159
;International Tables for Crystallography
(1992, Vol. C, Tables 4.2.6.8 and 6.1.1.1)
;
O 0 8 0.008 0.006
;International Tables for Crystallography
(1992, Vol. C, Table 6.1.1.2)
;
S 0 4 0.110 0.124
;International Tables for Crystallography
(1992, Vol. C, Table 6.1.1.2)
;

loop_
_geom_angle_atom_site_label_1
_geom_angle_atom_site_label_2
_geom_angle_atom_site_label_3
_geom_angle
_geom_angle_site_symmetry_1
_geom_angle_site_symmetry_3
_geom_angle_publ_flag
Cl(1) Bi Cl(2) 93.56(7) . . ?
Cl(1) Bi S(1) 82.24(7) . . ?
Cl(1) Bi O(1) 86.63(14) . . ?
Cl(2) Bi S(1) 81.48(7) . . ?
Cl(2) Bi O(1) 153.32(14) . . ?
S(1) Bi O(1) 72.10(14) . . ?
Cl(2) Bi S(1) 89.29(7) . 3_757 ?
O(1) Bi S(1) 81.35(14) . 3_757 ?
Cl(1) Bi S(1) 158.33(6) . 3_757 ?
S(1) Bi S(1) 76.94(7) . 3_757 ?
C(1) S(1) Bi 106.4(3) . 3_757 ?
Bi S(1) Bi 103.06(7) . 3_757 ?
Bi S(1) C(1) 99.9(3) . . ?
Bi O(1) C(2) 117.9(5) . . ?
C(2) O(2) C(3) 118.2(6) . . ?
S(1) C(1) C(2) 113.9(6) . . ?
S(1) C(1) H(1) 108.5 . . no
S(1) C(1) H(2) 108.5 . . no
C(2) C(1) H(1) 108.5 . . no
C(2) C(1) H(2) 108.5 . . no
H(1) C(1) H(2) 109.5 . . no
O(1) C(2) O(2) 123.1(7) . . ?
O(1) C(2) C(1) 124.6(7) . . ?
O(2) C(2) C(1) 112.3(7) . . ?
O(2) C(3) C(4) 106.9(7) . . ?
O(2) C(3) H(3) 110.2 . . no
O(2) C(3) H(4) 110.2 . . no
C(4) C(3) H(3) 110.2 . . no
C(4) C(3) H(4) 110.2 . . no
H(3) C(3) H(4) 109.5 . . no
C(3) C(4) H(5) 109.5 . . no
C(3) C(4) H(6) 109.5 . . no
C(3) C(4) H(7) 109.5 . . no
H(5) C(4) H(6) 109.5 . . no
H(5) C(4) H(7) 109.5 . . no
H(6) C(4) H(7) 109.5 . . no

loop_
_geom_bond_atom_site_label_1
_geom_bond_atom_site_label_2
_geom_bond_distance
_geom_bond_site_symmetry_2
_geom_bond_publ_flag
Bi Cl(1) 2.593(2) . ?
Bi Cl(2) 2.552(2) . ?
Bi S(1) 2.627(2) . ?
Bi S(1) 3.022(2) 3_757 ?
Bi O(1) 2.562(6) . ?
S(1) C(1) 1.802(8) . ?
O(1) C(2) 1.218(9) . ?
O(2) C(2) 1.310(9) . ?
O(2) C(3) 1.479(11) . ?
C(1) C(2) 1.506(11) . ?
C(1) H(1) 0.95 . no
C(1) H(2) 0.95 . no
C(3) C(4) 1.497(13) . ?
C(3) H(3) 0.95 . no
C(3) H(4) 0.95 . no
C(4) H(5) 0.95 . no
C(4) H(6) 0.95 . no
C(4) H(7) 0.95 . no

loop_
_geom_torsion_atom_site_label_1
_geom_torsion_atom_site_label_2
_geom_torsion_atom_site_label_3
_geom_torsion_atom_site_label_4
_geom_torsion_site_symmetry_1
_geom_torsion_site_symmetry_2
_geom_torsion_site_symmetry_3
_geom_torsion_site_symmetry_4
_geom_torsion
_geom_torsion_publ_flag
Bi S(1) C(1) C(2) . . . . -35.3(6) no
Bi O(1) C(2) O(2) . . . . -176.4(5) no
Bi O(1) C(2) C(1) . . . . 1.5(10) no
Cl(1) Bi S(1) C(1) . . . . -64.4(3) no
Cl(1) Bi O(1) C(2) . . . . 64.4(5) no
Cl(2) Bi S(1) C(1) . . . . -159.2(3) no
Cl(2) Bi O(1) C(2) . . . . -26.8(8) no
S(1) Bi O(1) C(2) . . . . -18.5(5) no
S(1) C(1) C(2) O(1) . . . . 26.2(10) no
S(1) C(1) C(2) O(2) . . . . -155.8(6) no
O(1) Bi S(1) C(1) . . . . 24.5(3) no
O(1) C(2) O(2) C(3) . . . . -6.9(11) no
C(1) C(2) O(2) C(3) . . . . 175.0(6) no
C(2) O(2) C(3) C(4) . . . . -157.1(7) no
S(1) Bi S(1) C(1) 3_757 . . . 109.5(3) no
Cl(2) Bi S(1) Bi . . . 3_757 91.25(7) no
O(1) Bi S(1) Bi . . . 3_757 -84.99(15) no
Cl(1) Bi S(1) Bi . . . 3_757 -173.94(7) no
S(1) Bi S(1) Bi 3_757 . . 3_757 0.0 no
S(1) Bi O(1) C(2) 3_757 . . . -97.5(6) no
Bi S(1) C(1) C(2) 3_757 . . . 71.5(6) no
